data_7052463
loop_
_publ_author_name
'Schultz, Madeleine'
'Sofield, Chadwick D.'
'Walter, Marc D.'
'Andersen, Richard A.'

_publ_section_title
;
 Coordination complexes of bivalent ansa-ytterbocenes: synthesis,
 structure and comparison with related unbridged ytterbocenes and
 ansa-ferrocenes
;
_journal_issue 7
_journal_name_full 'New Journal of Chemistry'
_journal_page_first 919
_journal_paper_doi 10.1039/b418550a
_journal_volume 29
_journal_year 2005
_chemical_formula_moiety 'C46 H64 N2 Si Yb '
_chemical_formula_sum 'C46 H64 N2 Si Yb'
_chemical_formula_weight 846.15
_space_group_IT_number 14
_symmetry_cell_setting monoclinic
_symmetry_Int_Tables_number 14
_symmetry_space_group_name_Hall '-P 2yn'
_symmetry_space_group_name_H-M 'P 1 21/n 1'
_audit_creation_date 'Fri Jul 9 16:38:36 2004'
_audit_creation_method 'by teXsan'
_cell_angle_alpha 90
_cell_angle_beta 99.068(1)
_cell_angle_gamma 90
_cell_formula_units_Z 4
_cell_length_a 11.8426(6)
_cell_length_b 16.4380(9)
_cell_length_c 22.338(1)
_cell_measurement_reflns_used 5103
_cell_measurement_temperature 163.2
_cell_measurement_theta_max 53.0
_cell_measurement_theta_min 4.0
_cell_volume 4294.2(4)
_computing_cell_refinement 'Bruker SAINT v5.04'
_computing_data_collection 'Bruker SMART v5.052d'
_computing_data_reduction 'Bruker SAINT v5.04'
_computing_publication_material teXsan
_computing_structure_refinement teXsan
_computing_structure_solution SIR92
_diffrn_ambient_temperature 163.2
_diffrn_measurement_device_type 'SMART CCD'
_diffrn_measurement_method \w-scan
_diffrn_orient_matrix_UB_11 0.00000
_diffrn_orient_matrix_UB_12 0.00000
_diffrn_orient_matrix_UB_13 0.00000
_diffrn_orient_matrix_UB_21 0.00000
_diffrn_orient_matrix_UB_22 0.00000
_diffrn_orient_matrix_UB_23 0.00000
_diffrn_orient_matrix_UB_31 0.00000
_diffrn_orient_matrix_UB_32 0.00000
_diffrn_orient_matrix_UB_33 0.00000
_diffrn_radiation_monochromator graphite
_diffrn_radiation_source 'X-ray tube'
_diffrn_radiation_type MoK\a
_diffrn_radiation_wavelength 0.7107
_diffrn_reflns_av_R_equivalents 0.0831
_diffrn_reflns_limit_h_max 13
_diffrn_reflns_limit_h_min 0
_diffrn_reflns_limit_k_max 18
_diffrn_reflns_limit_k_min -18
_diffrn_reflns_limit_l_max 24
_diffrn_reflns_limit_l_min -24
_diffrn_reflns_number 17261
_diffrn_reflns_theta_max 23.26
_diffrn_standards_decay_% 0.00
_diffrn_standards_interval_count 0
_diffrn_standards_number 0
_exptl_absorpt_coefficient_mu 2.237
_exptl_absorpt_correction_T_max 0.98
_exptl_absorpt_correction_T_min 0.63
_exptl_absorpt_correction_type empirical
_exptl_absorpt_process_details 'Bruker, 1995'
_exptl_crystal_colour red
_exptl_crystal_density_diffrn 1.309
_exptl_crystal_density_method 'not measured'
_exptl_crystal_description plate-like
_exptl_crystal_F_000 1752.00
_exptl_crystal_size_max 0.360
_exptl_crystal_size_mid 0.110
_exptl_crystal_size_min 0.080
_refine_diff_density_max 1.20
_refine_diff_density_min -1.42
_refine_ls_extinction_coef 0.00000
_refine_ls_extinction_method none
_refine_ls_goodness_of_fit_ref 1.180
_refine_ls_hydrogen_treatment constr
_refine_ls_matrix_type full
_refine_ls_number_parameters 444
_refine_ls_number_reflns 3243
_refine_ls_number_restraints 0
_refine_ls_R_factor_all 0.0000
_refine_ls_R_factor_gt 0.0455
_refine_ls_shift/su_max 0.0130
_refine_ls_shift/su_mean 0.0000
_refine_ls_structure_factor_coef F
_refine_ls_weighting_scheme sigma
_refine_ls_wR_factor_all 0.0000
_refine_ls_wR_factor_gt 0.0509
_refine_ls_wR_factor_ref 0.0509
_reflns_number_gt 3243
_reflns_number_total 6369
_reflns_threshold_expression I>3.00sigma
_cod_data_source_file b418550a.txt
_cod_data_source_block ansa-Cp#Yb(CNAr)2
_cod_depositor_comments
;
The following automatic conversions were performed:

'_atom_site_thermal_displace_type' tag value 'Uij' was replaced with
'Uani' value 52 times.

Automatic conversion script
Id: cif_fix_values 1646 2011-03-28 12:23:43Z adriana 
;
_cod_original_cell_volume 4294.1(3)
_cod_original_sg_symbol_H-M 'P 21/n '
_cod_original_formula_sum 'C46 H64 N2 Si Yb '
_cod_database_code 7052463

loop_
_symmetry_equiv_pos_as_xyz
' +x, +y, +z'
1/2-x,1/2+y,1/2-z
' -x, -y, -z'
1/2+x,1/2-y,1/2+z

loop_
_atom_site_aniso_label
_atom_site_aniso_U_11
_atom_site_aniso_U_22
_atom_site_aniso_U_33
_atom_site_aniso_U_12
_atom_site_aniso_U_13
_atom_site_aniso_U_23
Yb1 0.0283(3) 0.0273(3) 0.0164(3) 0.0007(4) -0.0014(2) 0.0009(4)
Si1 0.031(2) 0.067(3) 0.027(2) -0.010(3) -0.004(2) -0.003(2)
N1 0.037(8) 0.035(7) 0.053(8) -0.010(7) 0.007(6) -0.008(6)
N2 0.020(6) 0.045(8) 0.021(6) -0.007(6) -0.010(5) 0.002(5)
C1 0.023(7) 0.04(1) 0.032(7) 0.002(7) 0.000(6) 0.010(7)
C2 0.050(10) 0.06(1) 0.026(7) -0.027(9) 0.009(7) -0.008(7)
C3 0.037(9) 0.041(9) 0.020(7) 0.000(8) 0.009(6) 0.016(7)
C4 0.019(7) 0.035(8) 0.030(7) 0.008(6) 0.004(6) 0.004(6)
C5 0.035(8) 0.038(9) 0.028(7) 0.012(7) -0.007(6) 0.004(7)
C6 0.053(10) 0.026(8) 0.037(8) -0.012(8) -0.006(7) 0.004(7)
C7 0.15(2) 0.04(1) 0.06(1) 0.01(1) 0.05(1) -0.005(9)
C8 0.08(1) 0.04(1) 0.049(9) 0.017(10) 0.015(8) 0.003(8)
C9 0.08(1) 0.05(1) 0.10(1) -0.03(1) -0.03(1) 0.01(1)
C10 0.047(9) 0.05(1) 0.022(7) -0.002(8) 0.016(7) -0.005(6)
C11 0.058(10) 0.041(9) 0.030(7) 0.002(8) 0.012(7) 0.000(7)
C12 0.08(1) 0.063(10) 0.019(6) 0.03(1) -0.014(7) -0.022(8)
C13 0.064(10) 0.07(1) 0.033(8) 0.02(1) 0.024(7) 0.014(8)
C15 0.048(9) 0.027(8) 0.006(6) 0.008(7) -0.008(6) 0.004(5)
C16 0.037(9) 0.038(9) 0.011(6) -0.007(7) -0.009(6) 0.005(6)
C17 0.033(8) 0.05(1) 0.009(6) -0.011(7) -0.002(6) -0.002(6)
C18 0.034(8) 0.043(9) 0.006(6) 0.007(7) -0.004(5) -0.016(5)
C19 0.06(1) 0.035(9) 0.023(7) 0.013(8) -0.003(7) 0.002(7)
C20 0.033(8) 0.08(1) 0.028(7) -0.01(1) 0.003(6) -0.010(9)
C21 0.037(10) 0.15(2) 0.029(8) -0.01(1) 0.008(7) 0.011(9)
C22 0.030(9) 0.14(2) 0.040(9) -0.02(1) 0.003(7) -0.02(1)
C23 0.027(9) 0.13(2) 0.06(1) 0.03(1) 0.004(8) -0.02(1)
C24 0.041(10) 0.22(2) 0.029(8) 0.05(1) -0.011(7) 0.02(1)
C25 0.07(1) 0.11(2) 0.032(8) -0.03(1) 0.001(8) -0.007(9)
C26 0.030(8) 0.04(1) 0.036(8) 0.006(8) 0.004(7) -0.002(8)
C27 0.033(8) 0.031(9) 0.046(9) -0.001(7) -0.023(7) 0.004(7)
C28 0.032(9) 0.05(1) 0.036(8) -0.006(8) -0.006(7) 0.013(8)
C29 0.06(1) 0.06(1) 0.028(8) -0.006(10) -0.013(8) 0.010(8)
C30 0.036(10) 0.10(1) 0.04(1) 0.02(1) -0.006(8) -0.001(9)
C31 0.06(1) 0.07(1) 0.035(9) 0.02(1) -0.005(8) -0.006(8)
C32 0.05(1) 0.035(9) 0.030(8) 0.017(8) -0.011(8) -0.009(7)
C33 0.05(1) 0.11(2) 0.046(9) 0.02(1) 0.021(8) 0.018(9)
C34 0.06(1) 0.07(1) 0.032(8) 0.028(10) 0.007(7) -0.010(8)
C35 0.031(8) 0.033(8) 0.026(7) -0.009(7) -0.003(6) 0.010(6)
C36 0.024(7) 0.027(8) 0.027(7) -0.005(7) -0.014(6) -0.013(6)
C37 0.032(8) 0.042(9) 0.039(8) 0.004(8) -0.004(7) -0.004(7)
C38 0.06(1) 0.05(1) 0.044(9) 0.003(9) -0.013(8) -0.023(8)
C39 0.043(10) 0.016(8) 0.08(1) -0.007(8) -0.010(9) -0.009(8)
C40 0.06(1) 0.033(9) 0.06(1) 0.016(9) 0.001(8) 0.003(8)
C41 0.031(8) 0.025(8) 0.038(8) -0.002(7) -0.004(7) 0.001(7)
C42 0.06(1) 0.07(1) 0.024(8) -0.006(9) 0.002(7) 0.011(7)
C43 0.044(10) 0.07(1) 0.037(8) -0.009(9) 0.001(7) 0.009(8)

loop_
_atom_site_label
_atom_site_fract_x
_atom_site_fract_y
_atom_site_fract_z
_atom_site_U_iso_or_equiv
_atom_site_thermal_displace_type
_atom_site_occupancy
_atom_site_calc_flag
_atom_site_calc_attached_atom
Yb1 0.09908(5) 0.28021(3) 0.37286(2) 0.0220 Uani 1.000 ? ?
Si1 -0.1386(3) 0.2293(3) 0.2783(2) 0.0366 Uani 1.000 ? ?
N1 0.353(1) 0.1772(7) 0.4570(5) 0.0331 Uani 1.000 ? ?
N2 0.2693(9) 0.4533(7) 0.4490(4) 0.0272 Uani 1.000 ? ?
C1 -0.096(1) 0.2005(8) 0.3602(5) 0.0286 Uani 1.000 ? ?
C2 -0.019(1) 0.1413(9) 0.3943(5) 0.0332 Uani 1.000 ? ?
C3 0.013(1) 0.1743(8) 0.4531(5) 0.0314 Uani 1.000 ? ?
C4 -0.040(1) 0.2495(7) 0.4586(5) 0.0276 Uani 1.000 ? ?
C5 -0.108(1) 0.2652(8) 0.4005(5) 0.0310 Uani 1.000 ? ?
C6 0.010(1) 0.0569(8) 0.3752(6) 0.0430 Uani 1.000 ? ?
C7 0.073(2) 0.0533(10) 0.3221(7) 0.0654 Uani 1.000 ? ?
C8 0.090(1) 0.0142(9) 0.4281(6) 0.0518 Uani 1.000 ? ?
C9 -0.102(2) 0.0071(10) 0.3635(8) 0.0967 Uani 1.000 ? ?
C10 -0.045(1) 0.2983(8) 0.5166(5) 0.0281 Uani 1.000 ? ?
C11 -0.054(1) 0.3895(8) 0.5044(5) 0.0449 Uani 1.000 ? ?
C12 0.063(1) 0.282(1) 0.5628(5) 0.0512 Uani 1.000 ? ?
C13 -0.150(1) 0.273(1) 0.5427(5) 0.0503 Uani 1.000 ? ?
C14 -0.0198(10) 0.2965(7) 0.2629(5) 0.024(3) Uani 1.000 ? ?
C15 0.020(1) 0.3787(8) 0.2767(4) 0.0278 Uani 1.000 ? ?
C16 0.139(1) 0.3816(8) 0.2791(5) 0.0312 Uani 1.000 ? ?
C17 0.181(1) 0.3038(8) 0.2666(5) 0.0275 Uani 1.000 ? ?
C18 0.085(1) 0.2523(7) 0.2557(4) 0.0236 Uani 1.000 ? ?
C19 -0.053(1) 0.4547(8) 0.2802(5) 0.0404 Uani 1.000 ? ?
C20 0.301(1) 0.283(1) 0.2574(5) 0.0401 Uani 1.000 ? ?
C21 0.317(1) 0.309(1) 0.1930(6) 0.0556 Uani 1.000 ? ?
C22 0.386(1) 0.331(1) 0.3020(6) 0.0611 Uani 1.000 ? ?
C23 0.325(1) 0.194(1) 0.2658(7) 0.0522 Uani 1.000 ? ?
C24 -0.290(1) 0.271(1) 0.2711(6) 0.0663 Uani 1.000 ? ?
C25 -0.151(1) 0.146(1) 0.2205(6) 0.0562 Uani 1.000 ? ?
C26 0.279(1) 0.2065(9) 0.4259(6) 0.0297 Uani 1.000 ? ?
C27 0.451(1) 0.1432(8) 0.4975(6) 0.0335 Uani 1.000 ? ?
C28 0.441(1) 0.1460(9) 0.5596(6) 0.0420 Uani 1.000 ? ?
C29 0.539(1) 0.1132(10) 0.5974(6) 0.0504 Uani 1.000 ? ?
C30 0.629(1) 0.082(1) 0.5743(7) 0.0548 Uani 1.000 ? ?
C31 0.632(1) 0.085(1) 0.5125(6) 0.0534 Uani 1.000 ? ?
C32 0.543(1) 0.1154(8) 0.4739(5) 0.0418 Uani 1.000 ? ?
C33 0.341(1) 0.178(1) 0.5840(6) 0.0614 Uani 1.000 ? ?
C34 0.546(1) 0.1161(10) 0.4067(6) 0.0524 Uani 1.000 ? ?
C35 0.214(1) 0.3986(8) 0.4275(5) 0.0281 Uani 1.000 ? ?
C36 0.337(1) 0.5193(8) 0.4748(5) 0.0256 Uani 1.000 ? ?
C37 0.351(1) 0.5233(9) 0.5403(6) 0.0367 Uani 1.000 ? ?
C38 0.412(1) 0.5900(10) 0.5650(6) 0.0436 Uani 1.000 ? ?
C39 0.456(1) 0.6465(8) 0.5310(7) 0.0424 Uani 1.000 ? ?
C40 0.439(1) 0.6400(9) 0.4676(7) 0.0437 Uani 1.000 ? ?
C41 0.380(1) 0.5745(8) 0.4402(6) 0.0316 Uani 1.000 ? ?
C42 0.303(1) 0.4598(9) 0.5751(5) 0.0441 Uani 1.000 ? ?
C43 0.361(1) 0.5660(9) 0.3724(6) 0.0473 Uani 1.000 ? ?
C44 -0.131(2) 0.468(2) 0.219(1) 0.026(7) Uani 0.485 ? ?
C45 0.040(3) 0.534(2) 0.279(2) 0.08(1) Uani 0.485 ? ?
C46 -0.091(3) 0.470(2) 0.337(1) 0.037(8) Uani 0.485 ? ?
C100 -0.0500 0.2061 0.4134 0.0025 Uani 0.000 ? ?
C101 0.0812 0.3226 0.2682 0.0025 Uani 0.000 ? ?

loop_
_atom_type_symbol
_atom_type_oxidation_number
_atom_type_number_in_cell
_atom_type_scat_dispersion_real
_atom_type_scat_dispersion_imag
_atom_type_scat_source
H 0 256 0.000 0.000 'International Tables'
C 0 184 0.003 0.002 'International Tables'
Si 0 4 0.082 0.070 'International Tables'
Yb 0 4 -0.385 5.549 'International Tables'
N 0 8 0.006 0.003 'International Tables'

loop_
_geom_angle_atom_site_label_1
_geom_angle_atom_site_label_2
_geom_angle_atom_site_label_3
_geom_angle
_geom_angle_site_symmetry_1
_geom_angle_site_symmetry_2
_geom_angle_site_symmetry_3
_geom_angle_publ_flag
C(26) Yb(1) C(35) 78.5(4) ? ? ? yes
C(26) Yb(1) C(100) 100.9(3) ? ? ? yes
C(26) Yb(1) C(101) 121.5(3) ? ? ? yes
C(35) Yb(1) C(100) 124.3(3) ? ? ? yes
C(35) Yb(1) C(101) 101.5(3) ? ? ? yes
C(100) Yb(1) C(101) 123.10(2) ? ? ? yes
C(1) Si(1) C(14) 103.4(5) ? ? ? yes
C(1) Si(1) C(24) 106.3(6) ? ? ? yes
C(1) Si(1) C(25) 117.7(7) ? ? ? yes
C(14) Si(1) C(24) 119.9(8) ? ? ? yes
C(14) Si(1) C(25) 106.6(6) ? ? ? yes
C(24) Si(1) C(25) 103.7(8) ? ? ? yes
C(26) N(1) C(27) 177(1) ? ? ? yes
C(35) N(2) C(36) 179(1) ? ? ? yes
C(2) C(1) C(5) 106(1) ? ? ? yes
C(1) C(2) C(3) 106(1) ? ? ? yes
C(1) C(2) C(6) 128(1) ? ? ? yes
C(3) C(2) C(6) 125(1) ? ? ? yes
C(2) C(3) C(4) 111(1) ? ? ? yes
C(3) C(4) C(5) 105(1) ? ? ? yes
C(3) C(4) C(10) 127(1) ? ? ? yes
C(5) C(4) C(10) 125(1) ? ? ? yes
C(1) C(5) C(4) 109(1) ? ? ? yes
C(2) C(6) C(7) 115(1) ? ? ? yes
C(2) C(6) C(8) 109(1) ? ? ? yes
C(2) C(6) C(9) 107(1) ? ? ? yes
C(7) C(6) C(8) 105(1) ? ? ? yes
C(7) C(6) C(9) 111(1) ? ? ? yes
C(8) C(6) C(9) 107(1) ? ? ? yes
C(4) C(10) C(11) 112.1(10) ? ? ? yes
C(4) C(10) C(12) 109(1) ? ? ? yes
C(4) C(10) C(13) 108(1) ? ? ? yes
C(11) C(10) C(12) 108(1) ? ? ? yes
C(11) C(10) C(13) 107(1) ? ? ? yes
C(12) C(10) C(13) 109(1) ? ? ? yes
C(15) C(14) C(18) 103(1) ? ? ? yes
C(14) C(15) C(16) 109(1) ? ? ? yes
C(14) C(15) C(19) 127(1) ? ? ? yes
C(16) C(15) C(19) 123(1) ? ? ? yes
C(15) C(16) C(17) 110(1) ? ? ? yes
C(16) C(17) C(18) 106(1) ? ? ? yes
C(16) C(17) C(20) 126(1) ? ? ? yes
C(18) C(17) C(20) 126(1) ? ? ? yes
C(14) C(18) C(17) 110(1) ? ? ? yes
C(17) C(20) C(21) 108(1) ? ? ? yes
C(17) C(20) C(22) 109(1) ? ? ? yes
C(17) C(20) C(23) 111(1) ? ? ? yes
C(21) C(20) C(22) 107(1) ? ? ? yes
C(21) C(20) C(23) 109(1) ? ? ? yes
C(22) C(20) C(23) 109(1) ? ? ? yes
Yb(1) C(26) N(1) 170(1) ? ? ? yes
N(1) C(27) C(28) 114(1) ? ? ? yes
N(1) C(27) C(32) 119(1) ? ? ? yes
C(28) C(27) C(32) 125(1) ? ? ? yes
C(27) C(28) C(29) 112(1) ? ? ? yes
C(27) C(28) C(33) 124(1) ? ? ? yes
C(29) C(28) C(33) 122(1) ? ? ? yes
C(28) C(29) C(30) 122(1) ? ? ? yes
C(29) C(30) C(31) 121(1) ? ? ? yes
C(30) C(31) C(32) 120(1) ? ? ? yes
C(27) C(32) C(31) 117(1) ? ? ? yes
C(27) C(32) C(34) 121(1) ? ? ? yes
C(31) C(32) C(34) 120(1) ? ? ? yes
Yb(1) C(35) N(2) 175(1) ? ? ? yes
N(2) C(36) C(37) 114(1) ? ? ? yes
N(2) C(36) C(41) 121(1) ? ? ? yes
C(37) C(36) C(41) 123(1) ? ? ? yes
C(36) C(37) C(38) 113(1) ? ? ? yes
C(36) C(37) C(42) 120(1) ? ? ? yes
C(38) C(37) C(42) 125(1) ? ? ? yes
C(37) C(38) C(39) 123(1) ? ? ? yes
C(38) C(39) C(40) 120(1) ? ? ? yes
C(39) C(40) C(41) 119(1) ? ? ? yes
C(36) C(41) C(40) 119(1) ? ? ? yes
C(36) C(41) C(43) 120(1) ? ? ? yes
C(40) C(41) C(43) 120(1) ? ? ? yes

loop_
_geom_bond_atom_site_label_1
_geom_bond_atom_site_label_2
_geom_bond_distance
_geom_bond_site_symmetry_1
_geom_bond_site_symmetry_2
_geom_bond_publ_flag
Yb(1) C(1) 2.63(1) ? ? yes
Yb(1) C(2) 2.76(1) ? ? yes
Yb(1) C(4) 2.76(1) ? ? yes
Yb(1) C(5) 2.64(1) ? ? yes
Yb(1) C(14) 2.65(1) ? ? yes
Yb(1) C(15) 2.73(1) ? ? yes
Yb(1) C(16) 2.78(1) ? ? yes
Yb(1) C(17) 2.73(1) ? ? yes
Yb(1) C(18) 2.637(10) ? ? yes
Yb(1) C(26) 2.57(1) ? ? yes
Yb(1) C(35) 2.57(1) ? ? yes
Yb(1) C(100) 2.4341(6) ? ? yes
Yb(1) C(101) 2.4166(5) ? ? yes
Si(1) C(1) 1.88(1) ? ? yes
Si(1) C(14) 1.86(1) ? ? yes
Si(1) C(24) 1.90(1) ? ? yes
Si(1) C(25) 1.88(2) ? ? yes
N(1) C(26) 1.14(1) ? ? yes
N(1) C(27) 1.46(2) ? ? yes
N(2) C(35) 1.17(1) ? ? yes
N(2) C(36) 1.42(1) ? ? yes
C(1) C(2) 1.46(2) ? ? yes
C(1) C(5) 1.42(2) ? ? yes
C(2) C(3) 1.42(2) ? ? yes
C(2) C(6) 1.51(2) ? ? yes
C(3) C(4) 1.40(2) ? ? yes
C(4) C(5) 1.44(1) ? ? yes
C(4) C(10) 1.53(2) ? ? yes
C(6) C(7) 1.49(2) ? ? yes
C(6) C(8) 1.56(2) ? ? yes
C(6) C(9) 1.55(2) ? ? yes
C(10) C(11) 1.52(2) ? ? yes
C(10) C(12) 1.54(2) ? ? yes
C(10) C(13) 1.51(2) ? ? yes
C(14) C(15) 1.45(2) ? ? yes
C(14) C(18) 1.46(2) ? ? yes
C(15) C(16) 1.41(2) ? ? yes
C(15) C(19) 1.53(2) ? ? yes
C(16) C(17) 1.41(2) ? ? yes
C(17) C(18) 1.41(2) ? ? yes
C(17) C(20) 1.51(2) ? ? yes
C(19) C(44) 1.54(3) ? ? yes
C(19) C(45) 1.72(4) ? ? yes
C(19) C(46) 1.43(3) ? ? yes
C(19) C(47) 1.72(3) ? ? yes
C(19) C(48) 1.58(3) ? ? yes
C(19) C(49) 1.49(3) ? ? yes
C(20) C(21) 1.54(2) ? ? yes
C(20) C(22) 1.52(2) ? ? yes
C(20) C(23) 1.50(2) ? ? yes
C(27) C(28) 1.41(2) ? ? yes
C(27) C(32) 1.36(2) ? ? yes
C(28) C(29) 1.43(2) ? ? yes
C(28) C(33) 1.48(2) ? ? yes
C(29) C(30) 1.35(2) ? ? yes
C(30) C(31) 1.39(2) ? ? yes
C(31) C(32) 1.35(2) ? ? yes
C(32) C(34) 1.51(2) ? ? yes
C(36) C(37) 1.45(2) ? ? yes
C(36) C(41) 1.34(2) ? ? yes
C(37) C(38) 1.38(2) ? ? yes
C(37) C(42) 1.47(2) ? ? yes
C(38) C(39) 1.35(2) ? ? yes
C(39) C(40) 1.40(2) ? ? yes
C(40) C(41) 1.37(2) ? ? yes
C(41) C(43) 1.50(2) ? ? yes
